data_2215057
loop_
_publ_author_name
'Southerland, Heather'
'Donovan, Jeff'
'Twamley, Brendan'
'Manson, Jamie'

_publ_section_title
<i>trans</i>-Bis(acetonitrile-\k<i>N</i>)bis(1,1,1,5,5,5-hexafluoropentane-2,4-dionato-\k^2^<i>O</i>,<i>O</i>')nickel(II)
_journal_coeditor_code CI2433
_journal_issue 9
_journal_name_full 'Acta Crystallographica Section E'
_journal_page_first m2308
_journal_page_last m2308
_journal_paper_doi 10.1107/S1600536807038226
_journal_volume 63
_journal_year 2007
_chemical_formula_iupac '[Ni (C5 H F6 O2)2 (C2 H3 N)2]'
_chemical_formula_moiety 'C14 H8 F12 N2 Ni O4'
_chemical_formula_sum 'C14 H8 F12 N2 Ni O4'
_chemical_formula_weight 554.93
_chemical_name_common (hfac)2Ni(MeCN)2
_chemical_name_systematic
;
<i>trans</i>-Bis(acetonitrile-\kN)bis(1,1,1,5,5,5-hexafluoropentane-2,4-\
dionato-\k^2^O,O')nickel(II)
;
_space_group_IT_number 64
_symmetry_cell_setting orthorhombic
_symmetry_space_group_name_Hall '-C 2ac 2'
_symmetry_space_group_name_H-M 'C m c a'
_atom_sites_solution_hydrogens geom
_atom_sites_solution_primary direct
_atom_sites_solution_secondary difmap
_audit_creation_method SHELXL-97
_cell_angle_alpha 90.00
_cell_angle_beta 90.00
_cell_angle_gamma 90.00
_cell_formula_units_Z 4
_cell_length_a 20.4841(6)
_cell_length_b 7.1692(2)
_cell_length_c 13.9008(4)
_cell_measurement_reflns_used 7181
_cell_measurement_temperature 90(2)
_cell_measurement_theta_max 30.02
_cell_measurement_theta_min 2.93
_cell_volume 2041.40(10)
_computing_cell_refinement 'SAINT-Plus (Bruker, 2006)'
_computing_data_collection 'SMART (Bruker, 2003)'
_computing_data_reduction SAINT-Plus
_computing_molecular_graphics SHELXTL
_computing_publication_material 'publCIF (Westrip, 2007)'
_computing_structure_refinement SHELXTL
_computing_structure_solution 'SHELXTL (Bruker, 2003)'
_diffrn_ambient_temperature 90(2)
_diffrn_detector_area_resol_mean 8.3
_diffrn_measured_fraction_theta_full 1.000
_diffrn_measured_fraction_theta_max 1.000
_diffrn_measurement_device_type 'Bruker SMART APEX CCD area-detector'
_diffrn_measurement_method \w
_diffrn_radiation_monochromator graphite
_diffrn_radiation_source 'normal-focus sealed tube'
_diffrn_radiation_type MoK\a
_diffrn_radiation_wavelength 0.71073
_diffrn_reflns_av_R_equivalents 0.0254
_diffrn_reflns_av_sigmaI/netI 0.0113
_diffrn_reflns_limit_h_max 24
_diffrn_reflns_limit_h_min -24
_diffrn_reflns_limit_k_max 8
_diffrn_reflns_limit_k_min -8
_diffrn_reflns_limit_l_max 16
_diffrn_reflns_limit_l_min -16
_diffrn_reflns_number 14542
_diffrn_reflns_theta_full 25.25
_diffrn_reflns_theta_max 25.25
_diffrn_reflns_theta_min 1.99
_diffrn_standards_number 0
_exptl_absorpt_coefficient_mu 1.082
_exptl_absorpt_correction_T_max 0.8995
_exptl_absorpt_correction_T_min 0.8046
_exptl_absorpt_correction_type multi-scan
_exptl_absorpt_process_details '(SADABS; Bruker, 2004)'
_exptl_crystal_colour 'light green'
_exptl_crystal_density_diffrn 1.806
_exptl_crystal_density_method 'not measured'
_exptl_crystal_description Parallelepiped
_exptl_crystal_F_000 1096
_exptl_crystal_size_max 0.21
_exptl_crystal_size_mid 0.20
_exptl_crystal_size_min 0.10
_refine_diff_density_max 0.500
_refine_diff_density_min -0.239
_refine_ls_extinction_method none
_refine_ls_goodness_of_fit_ref 1.077
_refine_ls_hydrogen_treatment mixed
_refine_ls_matrix_type full
_refine_ls_number_parameters 89
_refine_ls_number_reflns 956
_refine_ls_number_restraints 0
_refine_ls_restrained_S_all 1.077
_refine_ls_R_factor_all 0.0280
_refine_ls_R_factor_gt 0.0259
_refine_ls_shift/su_max 0.001
_refine_ls_shift/su_mean 0.000
_refine_ls_structure_factor_coef Fsqd
_refine_ls_weighting_details 'calc w=1/[\s^2^(Fo^2^)+(0.0363P)^2^+3.0631P] where P=(Fo^2^+2Fc^2^)/3'
_refine_ls_weighting_scheme calc
_refine_ls_wR_factor_gt 0.0666
_refine_ls_wR_factor_ref 0.0685
_reflns_number_gt 890
_reflns_number_total 956
_reflns_threshold_expression I>2\s(I)
_cod_data_source_file ci2433.cif
_cod_data_source_block I
_cod_depositor_comments
;
The following automatic conversions were performed:
'_symmetry_cell_setting' value 'Orthorhombic' changed to 'orthorhombic'
according to '/home/saulius/struct/CIF-dictionaries/cif_core.dic'
dictionary named 'cif_core.dic' version 2.4.1 from 2010-06-29.

Automatic conversion script
Id: cif_fix_enum 1527 2010-12-29 10:47:43Z saulius 

The following automatic conversions were performed:

'_symmetry_cell_setting' value 'Orthorhombic' changed to
'orthorhombic' according to
/home/saulius/struct/CIF-dictionaries/cif_core.dic dictionary named
'cif_core.dic' version 2.4.1 from 2010-06-29.

Automatic conversion script
Id: cif_fix_values 1715 2011-07-08 13:25:40Z adriana 
;
_cod_original_sg_symbol_Hall '-C 2bc 2'
_cod_database_code 2215057
_cod_database_fobs_code 2215057

loop_
_symmetry_equiv_pos_as_xyz
'x, y, z'
'-x, -y+1/2, z+1/2'
'-x, y+1/2, -z+1/2'
'x, -y, -z'
'x+1/2, y+1/2, z'
'-x+1/2, -y+1, z+1/2'
'-x+1/2, y+1, -z+1/2'
'x+1/2, -y+1/2, -z'
'-x, -y, -z'
'x, y-1/2, -z-1/2'
'x, -y-1/2, z-1/2'
'-x, y, z'
'-x+1/2, -y+1/2, -z'
'x+1/2, y, -z-1/2'
'x+1/2, -y, z-1/2'
'-x+1/2, y+1/2, z'

loop_
_atom_site_type_symbol
_atom_site_label
_atom_site_fract_x
_atom_site_fract_y
_atom_site_fract_z
_atom_site_U_iso_or_equiv
_atom_site_adp_type
_atom_site_calc_flag
_atom_site_refinement_flags
_atom_site_occupancy
Ni Ni1 0.5000 0.0000 0.5000 0.01765(16) Uani d S 1
C C1 0.37064(9) 0.1065(2) 0.43182(13) 0.0243(4) Uani d . 1
C C2 0.33788(13) 0.0000 0.5000 0.0294(6) Uani d S 1
H H2 0.2915 0.0000 0.5000 0.035 Uiso calc SR 1
C C3 0.33054(10) 0.2315(3) 0.36471(15) 0.0344(5) Uani d . 1
C C4 0.5000 0.3617(4) 0.63509(18) 0.0225(5) Uani d S 1
C C5 0.5000 0.5185(4) 0.7013(2) 0.0268(6) Uani d S 1
H H5A 0.5364(12) 0.514(4) 0.741(2) 0.061(8) Uiso d . 1
H H5B 0.5000 0.628(6) 0.665(3) 0.058(12) Uiso d S 1
F F1 0.26677(6) 0.1999(2) 0.36833(12) 0.0604(5) Uani d . 1
F F2 0.33928(7) 0.41007(19) 0.38887(11) 0.0531(4) Uani d . 1
F F3 0.35020(7) 0.2156(2) 0.27393(9) 0.0495(4) Uani d . 1
N N1 0.5000 0.2359(3) 0.58532(15) 0.0242(5) Uani d S 1
O O1 0.43089(6) 0.12008(17) 0.41713(9) 0.0226(3) Uani d . 1

loop_
_atom_site_aniso_label
_atom_site_aniso_U_11
_atom_site_aniso_U_22
_atom_site_aniso_U_33
_atom_site_aniso_U_12
_atom_site_aniso_U_13
_atom_site_aniso_U_23
Ni1 0.0161(3) 0.0194(3) 0.0174(2) 0.000 0.000 0.00028(17)
C1 0.0214(9) 0.0249(9) 0.0266(10) 0.0009(7) -0.0029(7) -0.0029(8)
C2 0.0176(13) 0.0353(15) 0.0353(15) 0.000 0.000 0.0019(12)
C3 0.0235(10) 0.0442(13) 0.0354(11) 0.0042(9) -0.0041(8) 0.0075(10)
C4 0.0246(13) 0.0231(13) 0.0198(12) 0.000 0.000 0.0051(11)
C5 0.0385(17) 0.0209(13) 0.0209(14) 0.000 0.000 -0.0011(11)
F1 0.0231(7) 0.0842(11) 0.0738(10) 0.0021(7) -0.0135(7) 0.0323(9)
F2 0.0610(9) 0.0372(8) 0.0610(9) 0.0183(7) -0.0115(7) 0.0081(7)
F3 0.0478(8) 0.0700(9) 0.0307(7) 0.0158(7) -0.0109(6) 0.0065(6)
N1 0.0275(12) 0.0235(12) 0.0215(11) 0.000 0.000 0.0008(10)
O1 0.0204(6) 0.0257(7) 0.0218(6) 0.0012(5) -0.0020(5) 0.0022(5)

loop_
_atom_type_symbol
_atom_type_description
_atom_type_scat_dispersion_real
_atom_type_scat_dispersion_imag
_atom_type_scat_source
C C 0.0033 0.0016 'International Tables Vol C Tables 4.2.6.8 and 6.1.1.4'
H H 0.0000 0.0000 'International Tables Vol C Tables 4.2.6.8 and 6.1.1.4'
N N 0.0061 0.0033 'International Tables Vol C Tables 4.2.6.8 and 6.1.1.4'
O O 0.0106 0.0060 'International Tables Vol C Tables 4.2.6.8 and 6.1.1.4'
F F 0.0171 0.0103 'International Tables Vol C Tables 4.2.6.8 and 6.1.1.4'
Ni Ni 0.3393 1.1124 'International Tables Vol C Tables 4.2.6.8 and 6.1.1.4'

loop_
_geom_angle_atom_site_label_1
_geom_angle_atom_site_label_2
_geom_angle_atom_site_label_3
_geom_angle_site_symmetry_1
_geom_angle_site_symmetry_3
_geom_angle
O1 Ni1 O1 4_556 . 90.90(7)
O1 Ni1 O1 4_556 9_656 89.10(7)
O1 Ni1 O1 . 9_656 180.0
O1 Ni1 O1 4_556 12_655 180.00(5)
O1 Ni1 O1 . 12_655 89.10(7)
O1 Ni1 O1 9_656 12_655 90.90(7)
O1 Ni1 N1 4_556 . 91.23(6)
O1 Ni1 N1 . . 88.77(6)
O1 Ni1 N1 9_656 . 91.23(6)
O1 Ni1 N1 12_655 . 88.77(6)
O1 Ni1 N1 4_556 9_656 88.77(6)
O1 Ni1 N1 . 9_656 91.23(6)
O1 Ni1 N1 9_656 9_656 88.77(6)
O1 Ni1 N1 12_655 9_656 91.23(6)
N1 Ni1 N1 . 9_656 180.0
O1 C1 C2 . . 128.94(18)
O1 C1 C3 . . 112.50(16)
C2 C1 C3 . . 118.54(18)
C1 C2 C1 . 4_556 122.3(3)
C1 C2 H2 . . 118.9
C1 C2 H2 4_556 . 118.9
F1 C3 F3 . . 108.63(18)
F1 C3 F2 . . 106.62(18)
F3 C3 F2 . . 106.28(18)
F1 C3 C1 . . 113.87(18)
F3 C3 C1 . . 111.43(17)
F2 C3 C1 . . 109.62(17)
N1 C4 C5 . . 178.2(3)
C4 C5 H5A . . 110.5(18)
C4 C5 H5B . . 108(2)
H5A C5 H5B . . 110(2)
C4 N1 Ni1 . . 177.6(2)
C1 O1 Ni1 . . 124.34(12)

loop_
_geom_bond_atom_site_label_1
_geom_bond_atom_site_label_2
_geom_bond_site_symmetry_2
_geom_bond_distance
Ni1 O1 4_556 2.0180(12)
Ni1 O1 . 2.0180(12)
Ni1 O1 9_656 2.0180(12)
Ni1 O1 12_655 2.0180(12)
Ni1 N1 . 2.066(2)
Ni1 N1 9_656 2.066(2)
C1 O1 . 1.255(2)
C1 C2 . 1.390(2)
C1 C3 . 1.532(3)
C2 C1 4_556 1.390(2)
C2 H2 . 0.95
C3 F1 . 1.327(2)
C3 F3 . 1.329(2)
C3 F2 . 1.335(3)
C4 N1 . 1.137(3)
C4 C5 . 1.453(4)
C5 H5A . 0.93(3)
C5 H5B . 0.93(4)

loop_
_geom_hbond_atom_site_label_D
_geom_hbond_atom_site_label_H
_geom_hbond_atom_site_label_A
_geom_hbond_site_symmetry_A
_geom_hbond_distance_DH
_geom_hbond_distance_HA
_geom_hbond_distance_DA
_geom_hbond_angle_DHA
C5 H5B O1 9_666 0.93(4) 2.56(4) 3.381(3) 146.5(6)
C5 H5B O1 4_566 0.93(4) 2.56(4) 3.381(3) 146.5(6)
